data_4078670
loop_
_publ_author_name
'Mobarok, Md Hosnay'
'Ferguson, Michael J.'
'Cowie, Martin'

_publ_section_title
;
 Multiple Si--H Bond Activations in a Bis(diethylphosphino)methane-Bridged
 Complex of Rhodium and Iridium: Synthesis of an Unusual
 Bis(silyl)/\m-Silylene Complex
;
_journal_issue 13
_journal_name_full Organometallics
_journal_page_first 4722
_journal_paper_doi 10.1021/om300283k
_journal_volume 31
_journal_year 2012
_chemical_formula_moiety 'C30 H56 Ir O3 P4 Rh Si'
_chemical_formula_sum 'C30 H56 Ir O3 P4 Rh Si'
_chemical_formula_weight 911.83
_chemical_name_systematic
; 
 ? 
;
_space_group_IT_number 14
_symmetry_cell_setting monoclinic
_symmetry_space_group_name_Hall '-P 2yn'
_symmetry_space_group_name_H-M 'P 1 21/n 1'
_atom_sites_solution_hydrogens geom
_atom_sites_solution_primary direct
_atom_sites_solution_secondary difmap
_audit_creation_method SHELXL-97
_cell_angle_alpha 90.00
_cell_angle_beta 97.0573(4)
_cell_angle_gamma 90.00
_cell_formula_units_Z 4
_cell_length_a 11.5032(4)
_cell_length_b 17.1496(6)
_cell_length_c 18.5262(6)
_cell_measurement_reflns_used 9710
_cell_measurement_temperature 173(2)
_cell_measurement_theta_max 27.47
_cell_measurement_theta_min 2.31
_cell_volume 3627.1(2)
_computing_cell_refinement 'Bruker SAINT'
_computing_data_collection 'Bruker APEX2'
_computing_data_reduction 'Bruker SAINT'
_computing_molecular_graphics 'Bruker SHELXTL'
_computing_publication_material 'Bruker SHELXTL'
_computing_structure_refinement 'SHELXL-97 (Sheldrick, 2008)'
_computing_structure_solution 'SHELXS-97 (Sheldrick, 2008)'
_diffrn_ambient_temperature 173(2)
_diffrn_measured_fraction_theta_full 0.998
_diffrn_measured_fraction_theta_max 0.998
_diffrn_measurement_device_type 'Bruker APEX-II CCD'
_diffrn_measurement_method '\w scans'
_diffrn_radiation_monochromator graphite
_diffrn_radiation_source 'fine-focus sealed tube'
_diffrn_radiation_type MoK\a
_diffrn_radiation_wavelength 0.71073
_diffrn_reflns_av_R_equivalents 0.0161
_diffrn_reflns_av_sigmaI/netI 0.0132
_diffrn_reflns_limit_h_max 14
_diffrn_reflns_limit_h_min -14
_diffrn_reflns_limit_k_max 22
_diffrn_reflns_limit_k_min -22
_diffrn_reflns_limit_l_max 23
_diffrn_reflns_limit_l_min -23
_diffrn_reflns_number 31560
_diffrn_reflns_theta_full 27.48
_diffrn_reflns_theta_max 27.48
_diffrn_reflns_theta_min 1.62
_exptl_absorpt_coefficient_mu 4.358
_exptl_absorpt_correction_T_max 0.5534
_exptl_absorpt_correction_T_min 0.2607
_exptl_absorpt_correction_type numerical
_exptl_absorpt_process_details 'SADABS (Sheldrick, 2008)'
_exptl_crystal_colour yellow
_exptl_crystal_density_diffrn 1.670
_exptl_crystal_density_method 'not measured'
_exptl_crystal_description prism
_exptl_crystal_F_000 1824
_exptl_crystal_size_max 0.42
_exptl_crystal_size_mid 0.30
_exptl_crystal_size_min 0.15
_refine_diff_density_max 0.572
_refine_diff_density_min -0.471
_refine_diff_density_rms 0.073
_refine_ls_extinction_method none
_refine_ls_goodness_of_fit_ref 1.107
_refine_ls_hydrogen_treatment mixed
_refine_ls_matrix_type full
_refine_ls_number_parameters 367
_refine_ls_number_reflns 8293
_refine_ls_number_restraints 0
_refine_ls_restrained_S_all 1.107
_refine_ls_R_factor_all 0.0190
_refine_ls_R_factor_gt 0.0178
_refine_ls_shift/su_max 0.002
_refine_ls_shift/su_mean 0.000
_refine_ls_structure_factor_coef Fsqd
_refine_ls_weighting_details 'calc w=1/[\s^2^(Fo^2^)+(0.0195P)^2^+3.6338P] where P=(Fo^2^+2Fc^2^)/3'
_refine_ls_weighting_scheme calc
_refine_ls_wR_factor_gt 0.0446
_refine_ls_wR_factor_ref 0.0450
_reflns_number_gt 7933
_reflns_number_total 8293
_reflns_threshold_expression I>2\s(I)
_cod_data_source_file om300283k_si_002.cif
_cod_data_source_block cow1143
_cod_depositor_comments
;
The following automatic conversions were performed:

'_symmetry_cell_setting' value 'Monoclinic' changed to 'monoclinic'
according to /home/saulius/struct/CIF-dictionaries/cif_core.dic
dictionary named 'cif_core.dic' version 2.4.2 from 2011-04-26.

Automatic conversion script
Id: cif_fix_values 1891 2012-01-12 08:04:46Z andrius 
;
_cod_original_sg_symbol_H-M P2(1)/n
_cod_database_code 4078670

loop_
_symmetry_equiv_pos_as_xyz
'x, y, z'
'-x+1/2, y+1/2, -z+1/2'
'-x, -y, -z'
'x-1/2, -y-1/2, z-1/2'

loop_
_atom_site_label
_atom_site_type_symbol
_atom_site_fract_x
_atom_site_fract_y
_atom_site_fract_z
_atom_site_U_iso_or_equiv
_atom_site_adp_type
_atom_site_occupancy
_atom_site_symmetry_multiplicity
_atom_site_calc_flag
_atom_site_refinement_flags
_atom_site_disorder_assembly
_atom_site_disorder_group
IrA Ir 0.297183(8) 0.171499(5) 0.194318(5) 0.01806(3) Uani 0.67 1 d P A 1
RhA Rh 0.484919(10) 0.266806(7) 0.205094(7) 0.01751(3) Uani 0.67 1 d P A 1
RhB Rh 0.297183(8) 0.171499(5) 0.194318(5) 0.01806(3) Uani 0.33 1 d P A 2
IrB Ir 0.484919(10) 0.266806(7) 0.205094(7) 0.01751(3) Uani 0.33 1 d P A 2
P1 P 0.29682(5) 0.16201(3) 0.32167(3) 0.02018(11) Uani 1 1 d . . .
P2 P 0.51476(5) 0.27260(3) 0.33282(3) 0.02080(11) Uani 1 1 d . . .
P3 P 0.40469(5) 0.05886(3) 0.17125(3) 0.02187(11) Uani 1 1 d . . .
P4 P 0.61763(5) 0.16873(3) 0.17777(3) 0.02093(11) Uani 1 1 d . . .
Si Si 0.36572(5) 0.23774(3) 0.09437(3) 0.01722(11) Uani 1 1 d . . .
H1SI H 0.414(2) 0.1876(14) 0.0384(13) 0.021 Uiso 1 1 d . . .
O1 O 0.05263(16) 0.11951(13) 0.13565(11) 0.0438(5) Uani 1 1 d . A .
O2 O 0.57938(18) 0.42329(10) 0.16571(11) 0.0402(4) Uani 1 1 d . A .
O3 O 0.25381(13) 0.34191(9) 0.23167(9) 0.0233(3) Uani 1 1 d . A .
C1 C 0.14383(19) 0.14102(13) 0.15950(13) 0.0254(5) Uani 1 1 d . . .
C2 C 0.54524(19) 0.36391(12) 0.18168(12) 0.0221(4) Uani 1 1 d . . .
C3 C 0.31196(17) 0.28813(12) 0.21697(11) 0.0179(4) Uani 1 1 d . . .
C4 C 0.4348(2) 0.19491(14) 0.37425(12) 0.0263(5) Uani 1 1 d . A .
H4A H 0.4169 0.2134 0.4223 0.032 Uiso 1 1 calc R . .
H4B H 0.4874 0.1493 0.3829 0.032 Uiso 1 1 calc R . .
C5 C 0.54278(19) 0.08201(12) 0.13555(13) 0.0247(4) Uani 1 1 d . A .
H5A H 0.5264 0.0906 0.0824 0.030 Uiso 1 1 calc R . .
H5B H 0.5960 0.0366 0.1435 0.030 Uiso 1 1 calc R . .
C11 C 0.1895(2) 0.22688(14) 0.35682(13) 0.0268(5) Uani 1 1 d . A .
H11A H 0.1859 0.2141 0.4086 0.032 Uiso 1 1 calc R . .
H11B H 0.2176 0.2813 0.3546 0.032 Uiso 1 1 calc R . .
C12 C 0.0664(2) 0.22216(16) 0.31626(15) 0.0346(6) Uani 1 1 d . . .
H12A H 0.0160 0.2605 0.3365 0.042 Uiso 1 1 calc R A .
H12B H 0.0348 0.1697 0.3216 0.042 Uiso 1 1 calc R . .
H12C H 0.0690 0.2332 0.2646 0.042 Uiso 1 1 calc R . .
C13 C 0.2739(2) 0.07046(14) 0.36986(13) 0.0293(5) Uani 1 1 d . A .
H13A H 0.3456 0.0383 0.3709 0.035 Uiso 1 1 calc R . .
H13B H 0.2636 0.0832 0.4208 0.035 Uiso 1 1 calc R . .
C14 C 0.1700(2) 0.02191(15) 0.33752(16) 0.0375(6) Uani 1 1 d . . .
H14A H 0.1637 -0.0247 0.3674 0.045 Uiso 1 1 calc R A .
H14B H 0.1810 0.0062 0.2880 0.045 Uiso 1 1 calc R . .
H14C H 0.0981 0.0528 0.3363 0.045 Uiso 1 1 calc R . .
C21 C 0.6601(2) 0.26537(15) 0.38584(13) 0.0284(5) Uani 1 1 d . A .
H21A H 0.6524 0.2750 0.4377 0.034 Uiso 1 1 calc R . .
H21B H 0.6901 0.2117 0.3816 0.034 Uiso 1 1 calc R . .
C22 C 0.7487(2) 0.32257(17) 0.36148(16) 0.0406(6) Uani 1 1 d . . .
H22A H 0.8241 0.3159 0.3917 0.049 Uiso 1 1 calc R A .
H22B H 0.7206 0.3760 0.3666 0.049 Uiso 1 1 calc R . .
H22C H 0.7583 0.3127 0.3105 0.049 Uiso 1 1 calc R . .
C23 C 0.4618(2) 0.36551(15) 0.36655(14) 0.0330(5) Uani 1 1 d . A .
H23A H 0.5111 0.4077 0.3502 0.040 Uiso 1 1 calc R . .
H23B H 0.3812 0.3740 0.3423 0.040 Uiso 1 1 calc R . .
C24 C 0.4593(3) 0.3754(2) 0.44740(17) 0.0576(9) Uani 1 1 d . . .
H24A H 0.4252 0.4262 0.4568 0.069 Uiso 1 1 calc R A .
H24B H 0.5394 0.3726 0.4725 0.069 Uiso 1 1 calc R . .
H24C H 0.4119 0.3339 0.4653 0.069 Uiso 1 1 calc R . .
C31 C 0.3366(2) -0.01082(15) 0.10287(15) 0.0351(6) Uani 1 1 d . A .
H31A H 0.3943 -0.0521 0.0960 0.042 Uiso 1 1 calc R . .
H31B H 0.2695 -0.0360 0.1223 0.042 Uiso 1 1 calc R . .
C32 C 0.2934(3) 0.02453(18) 0.02881(16) 0.0473(7) Uani 1 1 d . . .
H32A H 0.2614 -0.0168 -0.0044 0.057 Uiso 1 1 calc R A .
H32B H 0.3588 0.0500 0.0090 0.057 Uiso 1 1 calc R . .
H32C H 0.2321 0.0630 0.0343 0.057 Uiso 1 1 calc R . .
C33 C 0.4500(2) -0.00712(13) 0.24747(14) 0.0286(5) Uani 1 1 d . A .
H33A H 0.4918 0.0243 0.2873 0.034 Uiso 1 1 calc R . .
H33B H 0.3782 -0.0275 0.2652 0.034 Uiso 1 1 calc R . .
C34 C 0.5274(3) -0.07655(15) 0.23444(17) 0.0428(7) Uani 1 1 d . . .
H34A H 0.5437 -0.1068 0.2794 0.051 Uiso 1 1 calc R A .
H34B H 0.6013 -0.0579 0.2194 0.051 Uiso 1 1 calc R . .
H34C H 0.4871 -0.1097 0.1961 0.051 Uiso 1 1 calc R . .
C41 C 0.7224(2) 0.12701(14) 0.25063(15) 0.0328(5) Uani 1 1 d . A .
H41A H 0.7662 0.1707 0.2761 0.039 Uiso 1 1 calc R . .
H41B H 0.6767 0.1018 0.2861 0.039 Uiso 1 1 calc R . .
C42 C 0.8113(2) 0.06804(17) 0.23012(19) 0.0467(7) Uani 1 1 d . . .
H42A H 0.8621 0.0518 0.2739 0.056 Uiso 1 1 calc R A .
H42B H 0.8589 0.0918 0.1956 0.056 Uiso 1 1 calc R . .
H42C H 0.7702 0.0224 0.2076 0.056 Uiso 1 1 calc R . .
C43 C 0.7129(2) 0.19189(14) 0.10805(15) 0.0325(5) Uani 1 1 d . A .
H43A H 0.7550 0.1441 0.0963 0.039 Uiso 1 1 calc R . .
H43B H 0.6638 0.2090 0.0632 0.039 Uiso 1 1 calc R . .
C44 C 0.8021(2) 0.25531(16) 0.1317(2) 0.0468(8) Uani 1 1 d . . .
H44A H 0.8490 0.2661 0.0922 0.056 Uiso 1 1 calc R A .
H44B H 0.8535 0.2378 0.1748 0.056 Uiso 1 1 calc R . .
H44C H 0.7611 0.3029 0.1435 0.056 Uiso 1 1 calc R . .
C51 C 0.29944(18) 0.32549(12) 0.04109(11) 0.0175(4) Uani 1 1 d . A .
C52 C 0.37469(18) 0.36736(12) -0.00033(11) 0.0203(4) Uani 1 1 d . . .
C53 C 0.3352(2) 0.43367(13) -0.03941(12) 0.0249(4) Uani 1 1 d . A .
H53 H 0.3875 0.4609 -0.0663 0.030 Uiso 1 1 calc R . .
C54 C 0.2218(2) 0.46092(13) -0.04010(12) 0.0243(4) Uani 1 1 d . . .
C55 C 0.14763(19) 0.41956(13) -0.00097(12) 0.0220(4) Uani 1 1 d . A .
H55 H 0.0692 0.4371 -0.0014 0.026 Uiso 1 1 calc R . .
C56 C 0.18318(18) 0.35314(12) 0.03902(11) 0.0191(4) Uani 1 1 d . . .
C57 C 0.4992(2) 0.34204(14) -0.00508(13) 0.0265(5) Uani 1 1 d . A .
H57A H 0.5399 0.3826 -0.0296 0.032 Uiso 1 1 calc R . .
H57B H 0.4989 0.2933 -0.0327 0.032 Uiso 1 1 calc R . .
H57C H 0.5397 0.3338 0.0440 0.032 Uiso 1 1 calc R . .
C58 C 0.1812(2) 0.53347(15) -0.08197(15) 0.0351(6) Uani 1 1 d . A .
H58A H 0.2092 0.5323 -0.1298 0.042 Uiso 1 1 calc R . .
H58B H 0.2127 0.5796 -0.0551 0.042 Uiso 1 1 calc R . .
H58C H 0.0955 0.5356 -0.0881 0.042 Uiso 1 1 calc R . .
C59 C 0.09099(19) 0.31198(14) 0.07649(13) 0.0248(4) Uani 1 1 d . A .
H59A H 0.1112 0.3159 0.1293 0.030 Uiso 1 1 calc R . .
H59B H 0.0874 0.2570 0.0621 0.030 Uiso 1 1 calc R . .
H59C H 0.0146 0.3365 0.0623 0.030 Uiso 1 1 calc R . .

loop_
_atom_site_aniso_label
_atom_site_aniso_U_11
_atom_site_aniso_U_22
_atom_site_aniso_U_33
_atom_site_aniso_U_23
_atom_site_aniso_U_13
_atom_site_aniso_U_12
IrA 0.01596(5) 0.01727(5) 0.02153(5) 0.00267(3) 0.00459(4) -0.00072(3)
RhA 0.01551(6) 0.01690(6) 0.02034(6) 0.00258(4) 0.00310(4) -0.00017(4)
RhB 0.01596(5) 0.01727(5) 0.02153(5) 0.00267(3) 0.00459(4) -0.00072(3)
IrB 0.01551(6) 0.01690(6) 0.02034(6) 0.00258(4) 0.00310(4) -0.00017(4)
P1 0.0187(3) 0.0218(3) 0.0208(3) 0.0061(2) 0.0055(2) 0.0002(2)
P2 0.0186(3) 0.0235(3) 0.0198(3) 0.0028(2) 0.0006(2) -0.0002(2)
P3 0.0195(3) 0.0155(2) 0.0314(3) -0.0009(2) 0.0063(2) -0.00164(19)
P4 0.0158(2) 0.0169(2) 0.0310(3) 0.0036(2) 0.0065(2) 0.00067(19)
Si 0.0165(3) 0.0183(3) 0.0174(3) 0.0010(2) 0.0042(2) 0.0003(2)
O1 0.0251(9) 0.0585(13) 0.0464(11) 0.0048(10) -0.0013(8) -0.0155(9)
O2 0.0485(11) 0.0228(9) 0.0520(12) 0.0034(8) 0.0164(9) -0.0106(8)
O3 0.0217(8) 0.0215(7) 0.0274(8) 0.0014(6) 0.0054(6) 0.0038(6)
C1 0.0228(11) 0.0268(11) 0.0274(11) 0.0045(9) 0.0058(9) -0.0027(9)
C2 0.0225(10) 0.0208(10) 0.0235(11) -0.0004(8) 0.0045(8) -0.0011(8)
C3 0.0164(9) 0.0208(10) 0.0163(9) 0.0039(8) 0.0018(7) -0.0002(8)
C4 0.0234(11) 0.0331(12) 0.0222(11) 0.0068(9) 0.0022(9) -0.0015(9)
C5 0.0223(10) 0.0186(10) 0.0350(12) -0.0031(9) 0.0111(9) 0.0013(8)
C11 0.0263(11) 0.0302(12) 0.0258(11) 0.0041(9) 0.0109(9) 0.0030(9)
C12 0.0252(12) 0.0394(14) 0.0406(14) 0.0072(11) 0.0093(11) 0.0087(10)
C13 0.0335(13) 0.0263(11) 0.0296(12) 0.0114(9) 0.0103(10) 0.0015(9)
C14 0.0328(13) 0.0264(12) 0.0552(17) 0.0119(12) 0.0125(12) -0.0020(10)
C21 0.0216(11) 0.0375(13) 0.0247(11) 0.0055(10) -0.0027(9) -0.0002(9)
C22 0.0262(13) 0.0504(17) 0.0437(16) 0.0052(13) -0.0018(11) -0.0095(11)
C23 0.0314(13) 0.0342(13) 0.0315(13) -0.0089(10) -0.0036(10) 0.0050(10)
C24 0.068(2) 0.067(2) 0.0357(16) -0.0173(15) -0.0013(15) 0.0200(18)
C31 0.0334(13) 0.0262(12) 0.0454(15) -0.0083(11) 0.0035(11) -0.0061(10)
C32 0.0505(18) 0.0454(16) 0.0439(16) -0.0143(13) -0.0026(13) -0.0085(14)
C33 0.0264(11) 0.0181(10) 0.0425(14) 0.0059(9) 0.0089(10) 0.0012(9)
C34 0.0499(17) 0.0231(12) 0.0559(18) 0.0042(12) 0.0080(14) 0.0120(11)
C41 0.0236(12) 0.0274(12) 0.0459(15) 0.0084(11) -0.0014(10) 0.0023(9)
C42 0.0283(13) 0.0340(14) 0.077(2) 0.0123(14) 0.0019(13) 0.0091(11)
C43 0.0260(12) 0.0277(12) 0.0475(15) 0.0075(11) 0.0198(11) 0.0040(9)
C44 0.0293(14) 0.0314(14) 0.085(2) 0.0106(14) 0.0273(15) -0.0022(11)
C51 0.0177(10) 0.0201(10) 0.0147(9) -0.0009(7) 0.0018(7) -0.0013(7)
C52 0.0215(10) 0.0240(10) 0.0157(9) 0.0000(8) 0.0040(8) -0.0016(8)
C53 0.0290(11) 0.0246(11) 0.0223(11) 0.0037(9) 0.0079(9) -0.0029(9)
C54 0.0308(12) 0.0209(10) 0.0210(10) 0.0031(8) 0.0025(9) 0.0016(9)
C55 0.0205(10) 0.0233(10) 0.0217(10) -0.0012(8) 0.0006(8) 0.0025(8)
C56 0.0187(10) 0.0211(10) 0.0174(10) -0.0014(8) 0.0017(8) -0.0022(8)
C57 0.0230(11) 0.0330(12) 0.0254(11) 0.0070(9) 0.0105(9) 0.0007(9)
C58 0.0407(14) 0.0276(12) 0.0374(14) 0.0120(11) 0.0061(11) 0.0058(10)
C59 0.0174(10) 0.0298(11) 0.0277(11) 0.0054(9) 0.0046(8) 0.0014(8)

loop_
_atom_type_symbol
_atom_type_description
_atom_type_scat_dispersion_real
_atom_type_scat_dispersion_imag
_atom_type_scat_source
C C 0.0033 0.0016 'International Tables Vol C Tables 4.2.6.8 and 6.1.1.4'
H H 0.0000 0.0000 'International Tables Vol C Tables 4.2.6.8 and 6.1.1.4'
O O 0.0106 0.0060 'International Tables Vol C Tables 4.2.6.8 and 6.1.1.4'
Si Si 0.0817 0.0704 'International Tables Vol C Tables 4.2.6.8 and 6.1.1.4'
P P 0.1023 0.0942 'International Tables Vol C Tables 4.2.6.8 and 6.1.1.4'
Rh Rh -1.1178 0.9187 'International Tables Vol C Tables 4.2.6.8 and 6.1.1.4'
Ir Ir -1.4442 7.9887 'International Tables Vol C Tables 4.2.6.8 and 6.1.1.4'

loop_
_geom_angle_atom_site_label_1
_geom_angle_atom_site_label_2
_geom_angle_atom_site_label_3
_geom_angle
C1 IrA C3 113.18(9)
C1 IrA P3 101.60(7)
C3 IrA P3 143.58(6)
C1 IrA P1 101.94(7)
C3 IrA P1 82.71(6)
P3 IrA P1 100.92(2)
C1 IrA Si 104.60(7)
C3 IrA Si 70.54(6)
P3 IrA Si 91.07(2)
P1 IrA Si 147.95(2)
C1 IrA RhA 154.81(7)
C3 IrA RhA 49.21(6)
P3 IrA RhA 94.406(14)
P1 IrA RhA 93.866(14)
Si IrA RhA 55.327(14)
C2 RhA C3 104.87(9)
C2 RhA P2 100.54(7)
C3 RhA P2 84.76(6)
C2 RhA P4 108.35(7)
C3 RhA P4 143.62(6)
P2 RhA P4 103.12(2)
C2 RhA Si 100.21(7)
C3 RhA Si 70.56(6)
P2 RhA Si 151.07(2)
P4 RhA Si 89.15(2)
C2 RhA IrA 146.82(7)
C3 RhA IrA 48.74(6)
P2 RhA IrA 96.704(14)
P4 RhA IrA 94.882(14)
Si RhA IrA 55.727(14)
C11 P1 C13 101.65(11)
C11 P1 C4 101.48(11)
C13 P1 C4 99.78(11)
C11 P1 IrA 113.27(8)
C13 P1 IrA 124.07(8)
C4 P1 IrA 113.50(7)
C21 P2 C4 101.37(11)
C21 P2 C23 101.20(12)
C4 P2 C23 106.36(12)
C21 P2 RhA 123.11(8)
C4 P2 RhA 111.75(8)
C23 P2 RhA 111.38(8)
C33 P3 C5 103.52(11)
C33 P3 C31 100.70(12)
C5 P3 C31 101.88(11)
C33 P3 IrA 118.10(8)
C5 P3 IrA 112.55(7)
C31 P3 IrA 117.82(9)
C43 P4 C41 101.91(12)
C43 P4 C5 99.44(11)
C41 P4 C5 103.13(11)
C43 P4 RhA 116.92(8)
C41 P4 RhA 120.04(9)
C5 P4 RhA 112.58(7)
C51 Si RhA 115.66(7)
C51 Si IrA 128.90(7)
RhA Si IrA 68.946(16)
O1 C1 IrA 176.2(2)
O2 C2 RhA 177.9(2)
O3 C3 IrA 140.29(16)
O3 C3 RhA 137.63(16)
IrA C3 RhA 82.05(8)
P2 C4 P1 116.29(12)
P3 C5 P4 113.64(12)
C12 C11 P1 114.67(18)
C14 C13 P1 115.40(17)
C22 C21 P2 113.36(17)
C24 C23 P2 118.7(2)
C32 C31 P3 115.09(18)
C34 C33 P3 118.45(19)
C42 C41 P4 118.4(2)
C44 C43 P4 113.0(2)
C56 C51 C52 116.92(19)
C56 C51 Si 126.51(15)
C52 C51 Si 116.56(15)
C53 C52 C51 120.8(2)
C53 C52 C57 117.09(19)
C51 C52 C57 122.13(19)
C54 C53 C52 121.8(2)
C55 C54 C53 117.6(2)
C55 C54 C58 121.4(2)
C53 C54 C58 121.0(2)
C54 C55 C56 122.6(2)
C55 C56 C51 120.22(19)
C55 C56 C59 116.70(19)
C51 C56 C59 123.03(19)

loop_
_geom_bond_atom_site_label_1
_geom_bond_atom_site_label_2
_geom_bond_distance
IrA C1 1.877(2)
IrA C3 2.047(2)
IrA P3 2.3608(6)
IrA P1 2.3655(6)
IrA Si 2.3874(6)
IrA RhA 2.69614(16)
RhA C2 1.875(2)
RhA C3 2.061(2)
RhA P2 2.3510(6)
RhA P4 2.3677(5)
RhA Si 2.3759(6)
P1 C11 1.839(2)
P1 C13 1.841(2)
P1 C4 1.845(2)
P2 C21 1.836(2)
P2 C4 1.840(2)
P2 C23 1.842(3)
P3 C33 1.835(2)
P3 C5 1.838(2)
P3 C31 1.844(3)
P4 C43 1.837(2)
P4 C41 1.840(2)
P4 C5 1.844(2)
Si C51 1.907(2)
O1 C1 1.148(3)
O2 C2 1.143(3)
O3 C3 1.190(3)
C11 C12 1.522(3)
C13 C14 1.518(4)
C21 C22 1.522(3)
C23 C24 1.511(4)
C31 C32 1.526(4)
C33 C34 1.524(3)
C41 C42 1.520(4)
C43 C44 1.522(4)
C51 C56 1.415(3)
C51 C52 1.420(3)
C52 C53 1.394(3)
C52 C57 1.510(3)
C53 C54 1.384(3)
C54 C55 1.381(3)
C54 C58 1.510(3)
C55 C56 1.393(3)
C56 C59 1.512(3)

loop_
_geom_torsion_atom_site_label_1
_geom_torsion_atom_site_label_2
_geom_torsion_atom_site_label_3
_geom_torsion_atom_site_label_4
_geom_torsion
C1 IrA RhA C2 8.1(2)
C3 IrA RhA C2 -44.11(14)
P3 IrA RhA C2 137.69(12)
P1 IrA RhA C2 -121.03(12)
Si IrA RhA C2 49.44(12)
C1 IrA RhA C3 52.19(19)
P3 IrA RhA C3 -178.20(8)
P1 IrA RhA C3 -76.92(8)
Si IrA RhA C3 93.55(8)
C1 IrA RhA P2 129.15(17)
C3 IrA RhA P2 76.97(8)
P3 IrA RhA P2 -101.23(2)
P1 IrA RhA P2 0.050(19)
Si IrA RhA P2 170.52(2)
C1 IrA RhA P4 -126.99(17)
C3 IrA RhA P4 -179.18(8)
P3 IrA RhA P4 2.62(2)
P1 IrA RhA P4 103.90(2)
Si IrA RhA P4 -85.63(2)
C1 IrA RhA Si -41.36(17)
C3 IrA RhA Si -93.55(8)
P3 IrA RhA Si 88.25(2)
P1 IrA RhA Si -170.47(2)
C1 IrA P1 C11 -61.06(11)
C3 IrA P1 C11 51.18(10)
P3 IrA P1 C11 -165.54(9)
Si IrA P1 C11 84.34(9)
RhA IrA P1 C11 99.21(9)
C1 IrA P1 C13 62.73(12)
C3 IrA P1 C13 174.97(11)
P3 IrA P1 C13 -41.75(10)
Si IrA P1 C13 -151.87(10)
RhA IrA P1 C13 -137.00(10)
C1 IrA P1 C4 -176.10(11)
C3 IrA P1 C4 -63.85(10)
P3 IrA P1 C4 79.42(9)
Si IrA P1 C4 -30.70(10)
RhA IrA P1 C4 -15.83(9)
C2 RhA P2 C21 -71.98(12)
C3 RhA P2 C21 -176.17(11)
P4 RhA P2 C21 39.86(10)
Si RhA P2 C21 152.84(10)
IrA RhA P2 C21 136.48(10)
C2 RhA P2 C4 167.10(11)
C3 RhA P2 C4 62.92(10)
P4 RhA P2 C4 -81.05(9)
Si RhA P2 C4 31.92(10)
IrA RhA P2 C4 15.57(8)
C2 RhA P2 C23 48.29(12)
C3 RhA P2 C23 -55.89(11)
P4 RhA P2 C23 160.14(9)
Si RhA P2 C23 -86.89(10)
IrA RhA P2 C23 -103.24(9)
C1 IrA P3 C33 -100.97(11)
C3 IrA P3 C33 96.30(13)
P1 IrA P3 C33 3.79(9)
Si IrA P3 C33 153.89(9)
RhA IrA P3 C33 98.59(9)
C1 IrA P3 C5 138.45(11)
C3 IrA P3 C5 -24.28(13)
P1 IrA P3 C5 -116.79(9)
Si IrA P3 C5 33.32(9)
RhA IrA P3 C5 -21.99(9)
C1 IrA P3 C31 20.35(12)
C3 IrA P3 C31 -142.39(14)
P1 IrA P3 C31 125.10(10)
Si IrA P3 C31 -84.79(10)
RhA IrA P3 C31 -140.10(10)
C2 RhA P4 C43 -25.03(13)
C3 RhA P4 C43 129.90(14)
P2 RhA P4 C43 -131.00(10)
Si RhA P4 C43 75.45(11)
IrA RhA P4 C43 130.94(10)
C2 RhA P4 C41 99.09(12)
C3 RhA P4 C41 -105.97(13)
P2 RhA P4 C41 -6.87(10)
Si RhA P4 C41 -160.43(10)
IrA RhA P4 C41 -104.94(9)
C2 RhA P4 C5 -139.26(11)
C3 RhA P4 C5 15.67(13)
P2 RhA P4 C5 114.77(9)
Si RhA P4 C5 -38.78(9)
IrA RhA P4 C5 16.71(9)
C2 RhA Si C51 -30.85(10)
C3 RhA Si C51 71.44(9)
P2 RhA Si C51 104.39(8)
P4 RhA Si C51 -139.34(7)
IrA RhA Si C51 124.16(7)
C2 RhA Si IrA -155.01(7)
C3 RhA Si IrA -52.72(6)
P2 RhA Si IrA -19.78(4)
P4 RhA Si IrA 96.493(17)
C1 IrA Si C51 56.51(11)
C3 IrA Si C51 -53.33(10)
P3 IrA Si C51 158.79(8)
P1 IrA Si C51 -88.45(9)
RhA IrA Si C51 -106.59(9)
C1 IrA Si RhA 163.10(7)
C3 IrA Si RhA 53.27(6)
P3 IrA Si RhA -94.618(17)
P1 IrA Si RhA 18.14(4)
C3 IrA C1 O1 143(3)
P3 IrA C1 O1 -26(3)
P1 IrA C1 O1 -130(3)
Si IrA C1 O1 68(3)
RhA IrA C1 O1 103(3)
C3 RhA C2 O2 -54(6)
P2 RhA C2 O2 -142(6)
P4 RhA C2 O2 110(6)
Si RhA C2 O2 18(6)
IrA RhA C2 O2 -22(6)
C1 IrA C3 O3 23.3(3)
P3 IrA C3 O3 -175.10(19)
P1 IrA C3 O3 -76.6(2)
Si IrA C3 O3 121.4(3)
RhA IrA C3 O3 -178.1(3)
C1 IrA C3 RhA -158.54(8)
P3 IrA C3 RhA 3.02(13)
P1 IrA C3 RhA 101.55(5)
Si IrA C3 RhA -60.52(4)
C2 RhA C3 O3 -25.0(3)
P2 RhA C3 O3 74.5(2)
P4 RhA C3 O3 179.60(17)
Si RhA C3 O3 -120.8(2)
IrA RhA C3 O3 178.2(3)
C2 RhA C3 IrA 156.79(8)
P2 RhA C3 IrA -103.68(5)
P4 RhA C3 IrA 1.38(13)
Si RhA C3 IrA 61.01(5)
C21 P2 C4 P1 -163.27(14)
C23 P2 C4 P1 91.34(15)
RhA P2 C4 P1 -30.41(16)
C11 P1 C4 P2 -90.87(15)
C13 P1 C4 P2 165.01(14)
IrA P1 C4 P2 30.99(16)
C33 P3 C5 P4 -90.22(14)
C31 P3 C5 P4 165.56(13)
IrA P3 C5 P4 38.42(15)
C43 P4 C5 P3 -160.30(13)
C41 P4 C5 P3 95.01(14)
RhA P4 C5 P3 -35.81(15)
C13 P1 C11 C12 -85.47(19)
C4 P1 C11 C12 171.89(18)
IrA P1 C11 C12 49.87(19)
C11 P1 C13 C14 80.5(2)
C4 P1 C13 C14 -175.46(19)
IrA P1 C13 C14 -48.2(2)
C4 P2 C21 C22 178.2(2)
C23 P2 C21 C22 -72.4(2)
RhA P2 C21 C22 52.6(2)
C21 P2 C23 C24 -55.3(3)
C4 P2 C23 C24 50.2(3)
RhA P2 C23 C24 172.2(2)
C33 P3 C31 C32 -176.9(2)
C5 P3 C31 C32 -70.5(2)
IrA P3 C31 C32 53.2(2)
C5 P3 C33 C34 -50.2(2)
C31 P3 C33 C34 54.9(2)
IrA P3 C33 C34 -175.33(17)
C43 P4 C41 C42 -45.1(2)
C5 P4 C41 C42 57.7(2)
RhA P4 C41 C42 -176.08(16)
C41 P4 C43 C44 -65.6(2)
C5 P4 C43 C44 -171.32(19)
RhA P4 C43 C44 67.3(2)
RhA Si C51 C56 -101.04(18)
IrA Si C51 C56 -18.2(2)
RhA Si C51 C52 78.65(16)
IrA Si C51 C52 161.50(12)
C56 C51 C52 C53 1.6(3)
Si C51 C52 C53 -178.14(17)
C56 C51 C52 C57 -177.5(2)
Si C51 C52 C57 2.7(3)
C51 C52 C53 C54 -0.6(3)
C57 C52 C53 C54 178.6(2)
C52 C53 C54 C55 -0.6(3)
C52 C53 C54 C58 179.2(2)
C53 C54 C55 C56 0.8(3)
C58 C54 C55 C56 -179.0(2)
C54 C55 C56 C51 0.3(3)
C54 C55 C56 C59 -177.5(2)
C52 C51 C56 C55 -1.4(3)
Si C51 C56 C55 178.28(16)
C52 C51 C56 C59 176.16(19)
Si C51 C56 C59 -4.1(3)
